data_4063127
loop_
_publ_author_name
Carpentier
Lehmann

_journal_name_full Organometallics
_journal_year 2004
_chemical_formula_moiety 'C50 H54 O2 Y2, C50 H52 O2 Y2, C6, 2(H)'
_chemical_formula_sum 'C53 H57 O2 Y2'
_chemical_formula_weight 903.81
_space_group_IT_number 2
_space_group_name_Hall '-P 1'
_space_group_name_H-M_alt 'P -1'
_symmetry_cell_setting triclinic
_symmetry_Int_Tables_number 2
_symmetry_space_group_name_Hall '-P 1'
_symmetry_space_group_name_H-M 'P -1'
_cell_angle_alpha 91.37
_cell_angle_beta 106.6200(10)
_cell_angle_gamma 92.7240(10)
_cell_formula_units_Z 2
_cell_length_a 9.74370(10)
_cell_length_b 13.8585(2)
_cell_length_c 15.8020(2)
_cell_measurement_temperature 100
_cell_volume 2040.77(4)
_diffrn_ambient_temperature 100
_exptl_crystal_density_diffrn 1.471
_cod_depositor_comments
;
The following automatic conversions were performed:
'_geom_bond_publ_flag' value 'N' changed to 'n' according to
'/home/saulius/struct/CIF-dictionaries/cif_core.dic' dictionary named
'cif_core.dic' version 2.4.1 from 2010-06-29 (52 times).

Automatic conversion script
Id: cif_fix_enum 1527 2010-12-29 10:47:43Z saulius 
;
_cod_database_code 4063127

loop_
_symmetry_equiv_pos_as_xyz
'x, y, z'
'-x, -y, -z'

loop_
_atom_site_label
_atom_site_type_symbol
_atom_site_fract_x
_atom_site_fract_y
_atom_site_fract_z
_atom_site_U_iso_or_equiv
_atom_site_adp_type
_atom_site_occupancy
_atom_site_symmetry_multiplicity
_atom_site_calc_flag
_atom_site_refinement_flags
_atom_site_disorder_assembly
_atom_site_disorder_group
Y1 Y 0.39741(3) 0.04456(2) 0.401546(19) 0.01020(7) Uani 1 1 d . . .
H99 H 0.580(4) 0.048(3) 0.500(3) 0.028(11) Uiso 1 1 d . . .
C1 C 0.5610(3) -0.1001(2) 0.2515(2) 0.0138(6) Uani 1 1 d . . .
H1 H 0.6400 -0.1345 0.2839 0.017 Uiso 1 1 calc R . .
C2 C 0.5691(4) -0.0523(2) 0.1778(2) 0.0173(6) Uani 1 1 d . . .
H2 H 0.6527 -0.0569 0.1588 0.021 Uiso 1 1 calc R . .
C3 C 0.4578(4) 0.0036(2) 0.1290(2) 0.0176(6) Uani 1 1 d . . .
H3 H 0.4671 0.0358 0.0784 0.021 Uiso 1 1 calc R . .
C4B C 0.2023(3) -0.0523(2) 0.2644(2) 0.0142(6) Uani 1 1 d . . .
C4A C 0.3228(3) -0.0388(2) 0.2297(2) 0.0131(6) Uani 1 1 d . . .
C4 C 0.3361(4) 0.0109(2) 0.1556(2) 0.0161(6) Uani 1 1 d . . .
H4 H 0.2613 0.0493 0.1241 0.019 Uiso 1 1 calc R . .
C5 C 0.0646(4) -0.0149(3) 0.2362(2) 0.0192(7) Uani 1 1 d . . .
H5 H 0.0428 0.0294 0.1899 0.023 Uiso 1 1 calc R . .
C6 C -0.0362(3) -0.0432(3) 0.2765(2) 0.0228(8) Uani 1 1 d . . .
H6 H -0.1297 -0.0198 0.2573 0.027 Uiso 1 1 calc R . .
C7 C -0.0018(3) -0.1071(3) 0.3465(2) 0.0212(7) Uani 1 1 d . . .
H7 H -0.0734 -0.1261 0.3738 0.025 Uiso 1 1 calc R . .
C8A C 0.2406(3) -0.1192(2) 0.3349(2) 0.0125(6) Uani 1 1 d . . .
C8 C 0.1319(3) -0.1428(2) 0.3765(2) 0.0168(6) Uani 1 1 d . . .
H8 H 0.1522 -0.1837 0.4254 0.020 Uiso 1 1 calc R . .
C9A C 0.4338(3) -0.0982(2) 0.2798(2) 0.0121(6) Uani 1 1 d . . .
C9 C 0.3873(3) -0.1463(2) 0.3468(2) 0.0106(5) Uani 1 1 d . . .
C10 C 0.4658(3) -0.2262(2) 0.4046(2) 0.0119(6) Uani 1 1 d . . .
C11 C 0.5164(4) -0.2989(2) 0.3454(2) 0.0160(6) Uani 1 1 d . . .
H11A H 0.4342 -0.3234 0.2966 0.024 Uiso 1 1 calc R . .
H11B H 0.5591 -0.3529 0.3806 0.024 Uiso 1 1 calc R . .
H11C H 0.5880 -0.2664 0.3216 0.024 Uiso 1 1 calc R . .
C12 C 0.3649(4) -0.2869(2) 0.4435(2) 0.0173(6) Uani 1 1 d . . .
H12A H 0.3386 -0.2479 0.4884 0.026 Uiso 1 1 calc R . .
H12B H 0.4133 -0.3436 0.4707 0.026 Uiso 1 1 calc R . .
H12C H 0.2781 -0.3080 0.3964 0.026 Uiso 1 1 calc R . .
C21 C 0.4029(3) 0.1907(2) 0.5195(2) 0.0122(6) Uani 1 1 d . . .
C22 C 0.2888(3) 0.1237(2) 0.5224(2) 0.0144(6) Uani 1 1 d . . .
H22 H 0.2855 0.0869 0.5718 0.017 Uiso 1 1 calc R . .
C23 C 0.1821(3) 0.1207(2) 0.4406(2) 0.0170(6) Uani 1 1 d . . .
H23 H 0.0954 0.0813 0.4253 0.020 Uiso 1 1 calc R . .
C24 C 0.2266(4) 0.1866(2) 0.3853(2) 0.0182(7) Uani 1 1 d . . .
H24 H 0.1756 0.1995 0.3262 0.022 Uiso 1 1 calc R . .
C25 C 0.3614(4) 0.2299(2) 0.4344(2) 0.0161(6) Uani 1 1 d . . .
H25 H 0.4155 0.2778 0.4136 0.019 Uiso 1 1 calc R . .
O30 O 0.5659(2) 0.13046(16) 0.33974(15) 0.0158(5) Uani 1 1 d . . .
C31 C 0.7207(3) 0.1201(2) 0.3655(2) 0.0190(7) Uani 1 1 d . . .
H31A H 0.7431 0.0597 0.3388 0.023 Uiso 1 1 calc R . .
H31B H 0.7585 0.1178 0.4306 0.023 Uiso 1 1 calc R . .
C32 C 0.7868(4) 0.2064(3) 0.3328(3) 0.0378(11) Uani 1 1 d . . .
H32A H 0.8258 0.1870 0.2840 0.045 Uiso 1 1 calc R . .
H32B H 0.8653 0.2383 0.3811 0.045 Uiso 1 1 calc R . .
C33 C 0.6645(4) 0.2740(3) 0.3005(3) 0.0241(7) Uani 1 1 d . . .
H33A H 0.6583 0.3193 0.3484 0.029 Uiso 1 1 calc R . .
H33B H 0.6758 0.3112 0.2500 0.029 Uiso 1 1 calc R . .
C34 C 0.5351(4) 0.2031(2) 0.2728(2) 0.0176(6) Uani 1 1 d . . .
H34A H 0.4463 0.2353 0.2722 0.021 Uiso 1 1 calc R . .
H34B H 0.5243 0.1737 0.2134 0.021 Uiso 1 1 calc R . .
Y1' Y -0.00987(3) 0.617942(19) 0.036533(19) 0.00895(7) Uani 1 1 d . . .
H99' H 0.067(4) 0.524(3) -0.046(3) 0.021(10) Uiso 1 1 d . . .
C1' C 0.0838(3) 0.7239(2) -0.1379(2) 0.0153(6) Uani 1 1 d . . .
H1' H 0.1093 0.6771 -0.1747 0.018 Uiso 1 1 calc R . .
C2' C 0.1738(3) 0.8045(2) -0.1062(2) 0.0174(6) Uani 1 1 d . . .
H2' H 0.2582 0.8134 -0.1245 0.021 Uiso 1 1 calc R . .
C3' C 0.1460(4) 0.8741(2) -0.0477(2) 0.0179(6) Uani 1 1 d . . .
H3' H 0.2111 0.9285 -0.0265 0.021 Uiso 1 1 calc R . .
C4A' C -0.0742(3) 0.7823(2) -0.0549(2) 0.0125(6) Uani 1 1 d . . .
C4B' C -0.2092(3) 0.7570(2) -0.0407(2) 0.0128(6) Uani 1 1 d . . .
C4' C 0.0236(3) 0.8624(2) -0.0216(2) 0.0153(6) Uani 1 1 d . . .
H4' H 0.0045 0.9080 0.0188 0.018 Uiso 1 1 calc R . .
C5' C -0.2894(3) 0.8062(2) 0.0067(2) 0.0146(6) Uani 1 1 d . . .
H5' H -0.2502 0.8640 0.0401 0.018 Uiso 1 1 calc R . .
C6' C -0.4234(4) 0.7701(2) 0.0043(2) 0.0173(6) Uani 1 1 d . . .
H6' H -0.4784 0.8033 0.0354 0.021 Uiso 1 1 calc R . .
C7' C -0.4804(3) 0.6829(2) -0.0447(2) 0.0154(6) Uani 1 1 d . . .
H7' H -0.5737 0.6586 -0.0456 0.018 Uiso 1 1 calc R . .
C8' C -0.4055(3) 0.6326(2) -0.0907(2) 0.0131(6) Uani 1 1 d . . .
H8' H -0.4460 0.5737 -0.1218 0.016 Uiso 1 1 calc R . .
C8A' C -0.2659(3) 0.6689(2) -0.0919(2) 0.0117(5) Uani 1 1 d . . .
C9' C -0.1658(3) 0.6369(2) -0.1364(2) 0.0119(6) Uani 1 1 d . . .
C9A' C -0.0491(3) 0.7102(2) -0.1156(2) 0.0118(6) Uani 1 1 d . . .
C10' C 0.1961(3) 0.4481(2) 0.2054(2) 0.0112(5) Uani 1 1 d . . .
C11' C 0.3429(4) 0.4369(2) 0.2751(2) 0.0173(6) Uani 1 1 d . . .
H11D H 0.4187 0.4367 0.2456 0.026 Uiso 1 1 calc R . .
H11E H 0.3401 0.3759 0.3049 0.026 Uiso 1 1 calc R . .
H11F H 0.3625 0.4910 0.3187 0.026 Uiso 1 1 calc R . .
C12' C 0.0866(4) 0.4451(2) 0.2584(2) 0.0160(6) Uani 1 1 d . . .
H12D H 0.1159 0.4937 0.3071 0.024 Uiso 1 1 calc R . .
H12E H 0.0819 0.3808 0.2823 0.024 Uiso 1 1 calc R . .
H12F H -0.0081 0.4588 0.2197 0.024 Uiso 1 1 calc R . .
C21' C 0.2010(3) 0.5487(2) 0.1676(2) 0.0105(5) Uani 1 1 d . . .
C22' C 0.2651(3) 0.5804(2) 0.1021(2) 0.0118(6) Uani 1 1 d . . .
H22' H 0.3066 0.5399 0.0679 0.014 Uiso 1 1 calc R . .
C23' C 0.2572(3) 0.6817(2) 0.0956(2) 0.0140(6) Uani 1 1 d . . .
H23' H 0.2919 0.7204 0.0565 0.017 Uiso 1 1 calc R . .
C24' C 0.1894(3) 0.7148(2) 0.1568(2) 0.0148(6) Uani 1 1 d . . .
H24' H 0.1690 0.7799 0.1663 0.018 Uiso 1 1 calc R . .
C25' C 0.1565(3) 0.6339(2) 0.2020(2) 0.0122(6) Uani 1 1 d . . .
H25' H 0.1118 0.6361 0.2480 0.015 Uiso 1 1 calc R . .
O30' O -0.1750(2) 0.62086(16) 0.12560(15) 0.0143(4) Uani 1 1 d . . .
C31' C -0.1690(4) 0.6947(2) 0.1940(2) 0.0177(6) Uani 1 1 d . . .
H31C H -0.2519 0.7360 0.1762 0.021 Uiso 1 1 calc R . .
H31D H -0.0792 0.7360 0.2068 0.021 Uiso 1 1 calc R . .
C32' C -0.1741(4) 0.6370(3) 0.2728(2) 0.0206(7) Uani 1 1 d . . .
H32C H -0.2072 0.6758 0.3158 0.025 Uiso 1 1 calc R . .
H32D H -0.0791 0.6128 0.3028 0.025 Uiso 1 1 calc R . .
C33' C -0.2830(4) 0.5539(3) 0.2303(3) 0.0269(8) Uani 1 1 d . . .
H33C H -0.2564 0.4932 0.2611 0.032 Uiso 1 1 calc R . .
H33D H -0.3803 0.5688 0.2325 0.032 Uiso 1 1 calc R . .
C34' C -0.2775(4) 0.5451(2) 0.1347(2) 0.0182(6) Uani 1 1 d . . .
H34C H -0.2460 0.4807 0.1222 0.022 Uiso 1 1 calc R . .
H34D H -0.3732 0.5538 0.0932 0.022 Uiso 1 1 calc R . .
C41A C 0.0840(11) -0.5804(5) 0.4969(14) 0.0272(9) Uiso 0.25 1 d PD . 1
C42A C 0.1439(9) -0.4848(7) 0.4973(14) 0.0272(9) Uiso 0.25 1 d PD A 1
C43A C 0.0602(11) -0.4044(4) 0.5010(15) 0.0272(9) Uiso 0.25 1 d PD . 1
C41B C 0.0564(11) -0.5917(5) 0.4938(14) 0.0272(9) Uiso 0.25 1 d PD . 2
C42B C 0.1445(9) -0.5059(7) 0.4985(15) 0.0272(9) Uiso 0.25 1 d PD B 2
C43B C 0.0882(11) -0.4142(5) 0.5049(14) 0.0272(9) Uiso 0.25 1 d PD . 2
C51 C -0.0321(5) -0.4585(2) 0.5036(9) 0.0272(9) Uiso 0.25 1 d PD . 3
C52 C -0.1056(5) -0.5445(3) 0.4983(5) 0.0272(9) Uiso 0.50 1 d PD . 3
C53 C -0.0391(9) -0.6272(5) 0.4962(10) 0.0272(9) Uiso 0.25 1 d PD . 3
C54 C 0.0994(10) -0.6241(6) 0.4962(11) 0.0272(9) Uiso 0.25 1 d PD . 3
C55 C 0.1729(8) -0.5382(5) 0.5015(11) 0.0272(9) Uiso 0.25 1 d PD . 3

loop_
_atom_site_aniso_label
_atom_site_aniso_U_11
_atom_site_aniso_U_22
_atom_site_aniso_U_33
_atom_site_aniso_U_23
_atom_site_aniso_U_13
_atom_site_aniso_U_12
Y1 0.00973(13) 0.01061(13) 0.00993(14) -0.00089(10) 0.00227(11) 0.00153(10)
C1 0.0108(13) 0.0154(14) 0.0142(15) -0.0034(11) 0.0024(12) 0.0012(11)
C2 0.0152(15) 0.0219(16) 0.0156(15) -0.0020(13) 0.0063(13) -0.0011(12)
C3 0.0230(17) 0.0191(16) 0.0110(14) -0.0007(12) 0.0061(13) -0.0026(13)
C4B 0.0118(14) 0.0141(14) 0.0142(15) -0.0047(12) 0.0000(12) 0.0032(11)
C4A 0.0121(14) 0.0129(14) 0.0128(14) -0.0038(11) 0.0015(12) 0.0016(11)
C4 0.0173(15) 0.0168(15) 0.0122(15) -0.0002(12) 0.0010(12) 0.0015(12)
C5 0.0147(15) 0.0233(16) 0.0164(16) -0.0044(13) -0.0012(13) 0.0078(12)
C6 0.0090(14) 0.0299(19) 0.0263(19) -0.0124(15) 0.0001(13) 0.0061(13)
C7 0.0113(14) 0.0272(18) 0.0263(18) -0.0109(15) 0.0088(14) -0.0036(13)
C8A 0.0104(13) 0.0132(14) 0.0145(14) -0.0039(11) 0.0049(11) 0.0010(10)
C8 0.0155(15) 0.0171(15) 0.0183(16) -0.0040(12) 0.0063(13) -0.0006(12)
C9A 0.0114(13) 0.0115(13) 0.0132(14) -0.0039(11) 0.0036(11) 0.0017(10)
C9 0.0094(13) 0.0126(13) 0.0101(13) -0.0032(11) 0.0034(11) 0.0002(10)
C10 0.0130(14) 0.0112(13) 0.0122(14) -0.0011(11) 0.0047(12) 0.0012(10)
C11 0.0183(15) 0.0125(14) 0.0163(15) -0.0029(12) 0.0033(13) 0.0034(11)
C12 0.0168(15) 0.0169(15) 0.0174(16) -0.0002(12) 0.0042(13) -0.0024(12)
C21 0.0145(14) 0.0097(13) 0.0119(14) -0.0012(11) 0.0027(12) 0.0048(11)
C22 0.0140(14) 0.0172(15) 0.0131(14) -0.0028(12) 0.0057(12) 0.0029(11)
C23 0.0123(14) 0.0171(15) 0.0199(16) -0.0058(12) 0.0024(13) 0.0028(11)
C24 0.0179(15) 0.0170(15) 0.0174(16) -0.0015(12) 0.0005(13) 0.0076(12)
C25 0.0191(15) 0.0117(14) 0.0174(16) 0.0012(12) 0.0045(13) 0.0057(11)
O30 0.0136(11) 0.0176(11) 0.0169(11) 0.0038(9) 0.0053(9) 0.0004(8)
C31 0.0135(15) 0.0205(16) 0.0236(18) -0.0008(13) 0.0063(13) 0.0016(12)
C32 0.0211(19) 0.046(3) 0.046(3) 0.024(2) 0.0078(19) -0.0016(17)
C33 0.0266(18) 0.0211(17) 0.0234(18) 0.0040(14) 0.0063(15) -0.0061(14)
C34 0.0204(16) 0.0157(15) 0.0165(16) 0.0015(12) 0.0050(13) 0.0008(12)
Y1' 0.00983(13) 0.00845(13) 0.00859(13) -0.00111(10) 0.00275(11) 0.00102(10)
C1' 0.0145(14) 0.0161(15) 0.0167(15) 0.0020(12) 0.0064(12) 0.0022(11)
C2' 0.0111(14) 0.0212(16) 0.0195(16) 0.0058(13) 0.0038(12) -0.0005(12)
C3' 0.0180(15) 0.0131(14) 0.0195(16) 0.0011(12) 0.0013(13) -0.0039(12)
C4A' 0.0143(14) 0.0098(13) 0.0122(14) 0.0012(11) 0.0017(12) 0.0016(11)
C4B' 0.0142(14) 0.0112(13) 0.0121(14) -0.0008(11) 0.0023(12) 0.0020(11)
C4' 0.0185(15) 0.0093(13) 0.0165(15) 0.0003(11) 0.0023(13) 0.0011(11)
C5' 0.0181(15) 0.0125(14) 0.0147(15) -0.0021(11) 0.0067(12) 0.0049(11)
C6' 0.0199(16) 0.0171(15) 0.0176(16) 0.0014(12) 0.0086(13) 0.0065(12)
C7' 0.0108(14) 0.0195(15) 0.0164(15) -0.0001(12) 0.0044(12) 0.0018(11)
C8' 0.0113(13) 0.0136(14) 0.0139(14) 0.0006(11) 0.0026(12) 0.0026(11)
C8A' 0.0119(13) 0.0107(13) 0.0118(14) 0.0020(11) 0.0022(11) 0.0017(10)
C9' 0.0131(14) 0.0113(13) 0.0108(14) 0.0015(11) 0.0021(11) 0.0023(11)
C9A' 0.0154(14) 0.0102(13) 0.0101(13) 0.0036(10) 0.0038(11) 0.0014(11)
C10' 0.0126(13) 0.0112(13) 0.0094(13) -0.0003(10) 0.0024(11) 0.0019(10)
C11' 0.0177(15) 0.0174(15) 0.0138(15) -0.0008(12) -0.0004(13) 0.0020(12)
C12' 0.0220(16) 0.0148(14) 0.0133(15) -0.0027(12) 0.0085(13) 0.0021(12)
C21' 0.0100(13) 0.0121(13) 0.0096(13) -0.0011(10) 0.0027(11) 0.0020(10)
C22' 0.0090(13) 0.0138(14) 0.0119(14) -0.0015(11) 0.0016(11) 0.0032(10)
C23' 0.0124(14) 0.0134(14) 0.0143(15) -0.0009(11) 0.0012(12) -0.0015(11)
C24' 0.0122(14) 0.0119(14) 0.0179(15) -0.0031(12) 0.0009(12) 0.0014(11)
C25' 0.0121(13) 0.0107(13) 0.0118(14) -0.0016(11) 0.0007(11) -0.0008(10)
O30' 0.0159(11) 0.0141(10) 0.0150(11) -0.0025(8) 0.0083(9) -0.0002(8)
C31' 0.0169(15) 0.0190(15) 0.0183(16) -0.0044(13) 0.0066(13) 0.0044(12)
C32' 0.0228(17) 0.0259(17) 0.0165(16) -0.0010(13) 0.0102(14) 0.0066(13)
C33' 0.035(2) 0.0233(18) 0.030(2) -0.0011(15) 0.0229(18) -0.0043(15)
C34' 0.0164(15) 0.0195(16) 0.0204(17) 0.0011(13) 0.0085(13) -0.0031(12)

loop_
_geom_bond_atom_site_label_1
_geom_bond_atom_site_label_2
_geom_bond_distance
_geom_bond_site_symmetry_2
_geom_bond_publ_flag
Y1 O30 2.419(2) . ?
Y1 C24 2.608(3) . ?
Y1 C23 2.611(3) . ?
Y1 C25 2.668(3) . ?
Y1 C22 2.671(3) . ?
Y1 C8A 2.688(3) . ?
Y1 C21 2.707(3) . ?
Y1 C4B 2.716(3) . ?
Y1 C9 2.751(3) . ?
Y1 C4A 2.806(3) . ?
Y1 C9A 2.832(3) . ?
Y1 Y1 3.4733(6) 2_656 ?
Y1 H99 1.99(4) . ?
C1 C2 1.374(5) . ?
C1 C9A 1.434(4) . ?
C1 H1 0.9500 . n
C2 C3 1.414(5) . ?
C2 H2 0.9500 . n
C3 C4 1.374(5) . ?
C3 H3 0.9500 . n
C4B C5 1.415(4) . ?
C4B C4A 1.437(4) . ?
C4B C8A 1.444(5) . ?
C4A C4 1.408(5) . ?
C4A C9A 1.449(4) . ?
C4 H4 0.9500 . n
C5 C6 1.362(5) . ?
C5 H5 0.9500 . n
C6 C7 1.408(6) . ?
C6 H6 0.9500 . n
C7 C8 1.373(5) . ?
C7 H7 0.9500 . n
C8A C8 1.427(4) . ?
C8A C9 1.456(4) . ?
C8 H8 0.9500 . n
C9A C9 1.431(4) . ?
C9 C10 1.542(4) . ?
C10 C12 1.531(4) . ?
C10 C21 1.534(4) 2_656 ?
C10 C11 1.548(4) . ?
C11 H11A 0.9800 . n
C11 H11B 0.9800 . n
C11 H11C 0.9800 . n
C12 H12A 0.9800 . n
C12 H12B 0.9800 . n
C12 H12C 0.9800 . n
C21 C25 1.417(4) . ?
C21 C22 1.425(4) . ?
C21 C10 1.534(4) 2_656 ?
C22 C23 1.406(5) . ?
C22 H22 0.9500 . n
C23 C24 1.416(5) . ?
C23 H23 0.9500 . n
C24 C25 1.416(5) . ?
C24 H24 0.9500 . n
C25 H25 0.9500 . n
O30 C34 1.456(4) . ?
O30 C31 1.460(4) . ?
C31 C32 1.504(5) . ?
C31 H31A 0.9900 . n
C31 H31B 0.9900 . n
C32 C33 1.529(6) . ?
C32 H32A 0.9900 . n
C32 H32B 0.9900 . n
C33 C34 1.514(5) . ?
C33 H33A 0.9900 . n
C33 H33B 0.9900 . n
C34 H34A 0.9900 . n
C34 H34B 0.9900 . n
Y1' O30' 2.423(2) . ?
Y1' C24' 2.589(3) . ?
Y1' C23' 2.603(3) . ?
Y1' C25' 2.650(3) . ?
Y1' C22' 2.663(3) . ?
Y1' C9A' 2.688(3) . ?
Y1' C21' 2.699(3) . ?
Y1' C4A' 2.728(3) . ?
Y1' C9' 2.747(3) . ?
Y1' C4B' 2.844(3) . ?
Y1' C8A' 2.860(3) . ?
Y1' Y1' 3.4731(5) 2_565 ?
Y1' H99' 2.14(4) . ?
C1' C2' 1.377(4) . ?
C1' C9A' 1.441(4) . ?
C1' H1' 0.9500 . n
C2' C3' 1.409(5) . ?
C2' H2' 0.9500 . n
C3' C4' 1.373(5) . ?
C3' H3' 0.9500 . n
C4A' C4' 1.414(4) . ?
C4A' C4B' 1.426(4) . ?
C4A' C9A' 1.445(4) . ?
C4B' C5' 1.413(4) . ?
C4B' C8A' 1.443(4) . ?
C4' H4' 0.9500 . n
C5' C6' 1.366(4) . ?
C5' H5' 0.9500 . n
C6' C7' 1.420(5) . ?
C6' H6' 0.9500 . n
C7' C8' 1.370(4) . ?
C7' H7' 0.9500 . n
C8' C8A' 1.433(4) . ?
C8' H8' 0.9500 . n
C8A' C9' 1.436(4) . ?
C9' C9A' 1.447(4) . ?
C9' C10' 1.544(4) 2_565 ?
C10' C12' 1.533(4) . ?
C10' C21' 1.534(4) . ?
C10' C9' 1.544(4) 2_565 ?
C10' C11' 1.552(4) . ?
C11' H11D 0.9800 . n
C11' H11E 0.9800 . n
C11' H11F 0.9800 . n
C12' H12D 0.9800 . n
C12' H12E 0.9800 . n
C12' H12F 0.9800 . n
C21' C22' 1.422(4) . ?
C21' C25' 1.425(4) . ?
C22' C23' 1.413(4) . ?
C22' H22' 0.9500 . n
C23' C24' 1.399(4) . ?
C23' H23' 0.9500 . n
C24' C25' 1.415(4) . ?
C24' H24' 0.9500 . n
C25' H25' 0.9500 . n
O30' C34' 1.453(4) . ?
O30' C31' 1.457(4) . ?
C31' C32' 1.507(5) . ?
C31' H31C 0.9900 . n
C31' H31D 0.9900 . n
C32' C33' 1.531(5) . ?
C32' H32C 0.9900 . n
C32' H32D 0.9900 . n
C33' C34' 1.530(5) . ?
C33' H33C 0.9900 . n
C33' H33D 0.9900 . n
C34' H34C 0.9900 . n
C34' H34D 0.9900 . n
C41A C43A 1.421(5) 2_546 ?
C41A C42A 1.421(5) . ?
C42A C43A 1.421(5) . ?
C43A C41A 1.421(5) 2_546 ?
C41B C43B 1.421(5) 2_546 ?
C41B C42B 1.421(5) . ?
C42B C43B 1.421(5) . ?
C43B C41B 1.421(5) 2_546 ?
C51 C53 1.346(6) 2_546 ?
C51 C54 1.347(5) 2_546 ?
C51 C52 1.349(5) 2_546 ?
C51 C55 1.350(6) 2_546 ?
C51 C52 1.350(5) . ?
C51 C51 1.353(6) 2_546 ?
C52 C53 1.347(5) . ?
C52 C55 1.347(5) 2_546 ?
C52 C51 1.349(5) 2_546 ?
C53 C51 1.346(6) 2_546 ?
C53 C54 1.348(5) . ?
C54 C51 1.347(5) 2_546 ?
C54 C55 1.349(5) . ?
C55 C52 1.348(5) 2_546 ?
C55 C51 1.350(6) 2_546 ?
